data_4073259
loop_
_publ_author_name
'Rucklidge, Adam J.'
'McGuinness, David S.'
'Tooze, Robert P.'
'Slawin, Alexandra M. Z.'
'Pelletier, J\'er\'emie D. A.'
'Hanton, Martin J.'
'Webb, Paul B.'

_publ_section_title
;
 Ethylene Tetramerization with Cationic Chromium(I) Complexes
;
_journal_issue 10
_journal_name_full Organometallics
_journal_page_first 2782
_journal_paper_doi 10.1021/om0701975
_journal_volume 26
_journal_year 2007
_chemical_formula_moiety 'C31 H27 Cr  N O4 P2.C16  Al F36  O4'
_chemical_formula_sum 'C47 H27 Al Cr F36 N O8 P2'
_chemical_formula_weight 1558.62
_chemical_name_systematic
; 
 ? 
;
_space_group_IT_number 14
_symmetry_cell_setting monoclinic
_symmetry_space_group_name_Hall '-P 2ybc'
_symmetry_space_group_name_H-M 'P 1 21/c 1'
_atom_sites_solution_hydrogens geom
_atom_sites_solution_primary direct
_atom_sites_solution_secondary difmap
_audit_creation_method SHELXL-97
_cell_angle_alpha 90.00
_cell_angle_beta 103.915(3)
_cell_angle_gamma 90.00
_cell_formula_units_Z 4
_cell_length_a 14.7195(13)
_cell_length_b 25.217(2)
_cell_length_c 16.4329(14)
_cell_measurement_reflns_used 19080
_cell_measurement_temperature 173(2)
_cell_measurement_theta_max 62.57
_cell_measurement_theta_min 2.73
_cell_volume 5920.6(9)
_computing_cell_refinement 'CrystalClear (Rigaku Corp., 2004)'
_computing_data_collection 'CrystalClear (Rigaku Corp., 2004)'
_computing_data_reduction 'CrystalClear (Rigaku Corp., 2004)'
_computing_molecular_graphics 'Bruker SHELXTL'
_computing_publication_material 'Bruker SHELXTL'
_computing_structure_refinement 'SHELXL-97 (Sheldrick, 1997)'
_computing_structure_solution 'SHELXS-97 (Sheldrick, 1990)'
_diffrn_ambient_temperature 173(2)
_diffrn_detector_area_resol_mean 0.99
_diffrn_measured_fraction_theta_full 0.975
_diffrn_measured_fraction_theta_max 0.730
_diffrn_measurement_device_type CCD
_diffrn_measurement_method dtprofit.ref
_diffrn_radiation_monochromator confocal
_diffrn_radiation_source 'rotating anode'
_diffrn_radiation_type CuK\a
_diffrn_radiation_wavelength 1.54178
_diffrn_reflns_av_R_equivalents 0.1554
_diffrn_reflns_av_sigmaI/netI 0.0712
_diffrn_reflns_limit_h_max 14
_diffrn_reflns_limit_h_min -14
_diffrn_reflns_limit_k_max 22
_diffrn_reflns_limit_k_min -23
_diffrn_reflns_limit_l_max 13
_diffrn_reflns_limit_l_min -13
_diffrn_reflns_number 28807
_diffrn_reflns_theta_full 25.00
_diffrn_reflns_theta_max 51.09
_diffrn_reflns_theta_min 3.09
_exptl_absorpt_coefficient_mu 3.787
_exptl_absorpt_correction_T_max 1.0000
_exptl_absorpt_correction_T_min 0.9689
_exptl_absorpt_correction_type multi-scan
_exptl_crystal_colour blue
_exptl_crystal_density_diffrn 1.749
_exptl_crystal_density_method 'not measured'
_exptl_crystal_description platelet
_exptl_crystal_F_000 3084
_exptl_crystal_size_max 0.100
_exptl_crystal_size_mid 0.100
_exptl_crystal_size_min 0.010
_refine_diff_density_max 2.268
_refine_diff_density_min -1.956
_refine_diff_density_rms 0.262
_refine_ls_extinction_method none
_refine_ls_goodness_of_fit_ref 3.020
_refine_ls_hydrogen_treatment constr
_refine_ls_matrix_type full
_refine_ls_number_parameters 286
_refine_ls_number_reflns 4661
_refine_ls_number_restraints 0
_refine_ls_restrained_S_all 3.020
_refine_ls_R_factor_all 0.2799
_refine_ls_R_factor_gt 0.2615
_refine_ls_shift/su_max 0.063
_refine_ls_shift/su_mean 0.016
_refine_ls_structure_factor_coef Fsqd
_refine_ls_weighting_details 'calc w=1/[\s^2^(Fo^2^)+(0.2000P)^2^+0.0000P] where P=(Fo^2^+2Fc^2^)/3'
_refine_ls_weighting_scheme calc
_refine_ls_wR_factor_gt 0.6143
_refine_ls_wR_factor_ref 0.6397
_reflns_number_gt 3816
_reflns_number_total 4661
_reflns_threshold_expression >2sigma(I)
_cod_data_source_file om0701975si20070309_095019.cif
_cod_data_source_block 111
_cod_depositor_comments
;
The following automatic conversions were performed:

'_symmetry_cell_setting' value 'Monoclinic' changed to 'monoclinic'
according to /home/saulius/struct/CIF-dictionaries/cif_core.dic
dictionary named 'cif_core.dic' version 2.4.1 from 2010-06-29.

Automatic conversion script
Id: cif_fix_values 1715 2011-07-08 13:25:40Z adriana 
;
_cod_original_sg_symbol_H-M P2(1)/c
_cod_database_code 4073259

loop_
_symmetry_equiv_pos_as_xyz
'x, y, z'
'-x, y+1/2, -z+1/2'
'-x, -y, -z'
'x, -y-1/2, z-1/2'

loop_
_atom_site_label
_atom_site_type_symbol
_atom_site_fract_x
_atom_site_fract_y
_atom_site_fract_z
_atom_site_U_iso_or_equiv
_atom_site_adp_type
_atom_site_occupancy
_atom_site_symmetry_multiplicity
_atom_site_calc_flag
_atom_site_refinement_flags
Cr1 Cr 0.3706(2) 0.37311(15) 0.6063(3) 0.0586(14) Uani 1 1 d .
C1 C 0.1871(18) 0.3708(9) 0.3236(16) 0.064(7) Uiso 1 1 d .
H1A H 0.1253 0.3840 0.3304 0.077 Uiso 1 1 calc R
C2 C 0.2134(16) 0.4105(9) 0.2575(16) 0.063(7) Uiso 1 1 d .
H2A H 0.2288 0.4454 0.2836 0.095 Uiso 1 1 calc R
H2B H 0.1601 0.4139 0.2089 0.095 Uiso 1 1 calc R
H2C H 0.2675 0.3967 0.2393 0.095 Uiso 1 1 calc R
C3 C 0.1630(17) 0.3187(9) 0.2741(17) 0.071(7) Uiso 1 1 d .
H3A H 0.1451 0.2917 0.3102 0.106 Uiso 1 1 calc R
H3B H 0.2178 0.3064 0.2554 0.106 Uiso 1 1 calc R
H3C H 0.1109 0.3248 0.2253 0.106 Uiso 1 1 calc R
P1 P 0.2403(4) 0.4003(2) 0.5120(4) 0.0499(18) Uani 1 1 d .
N1 N 0.2452(11) 0.3641(7) 0.4135(12) 0.051(5) Uani 1 1 d .
P2 P 0.3417(4) 0.3361(2) 0.4506(4) 0.0533(19) Uani 1 1 d .
C7 C 0.1542(9) 0.3777(6) 0.5555(10) 0.049(6) Uiso 1 1 d G
C8 C 0.0944(11) 0.3398(6) 0.5099(9) 0.086(8) Uiso 1 1 d G
H8A H 0.1005 0.3296 0.4559 0.103 Uiso 1 1 calc R
C9 C 0.0255(10) 0.3169(6) 0.5435(11) 0.077(8) Uiso 1 1 d G
H9A H -0.0153 0.2910 0.5124 0.093 Uiso 1 1 calc R
C10 C 0.0166(11) 0.3319(7) 0.6226(12) 0.094(9) Uiso 1 1 d G
H10A H -0.0305 0.3163 0.6455 0.113 Uiso 1 1 calc R
C11 C 0.0764(12) 0.3698(7) 0.6681(9) 0.109(11) Uiso 1 1 d G
H11A H 0.0703 0.3801 0.7222 0.131 Uiso 1 1 calc R
C12 C 0.1452(10) 0.3927(5) 0.6346(10) 0.052(6) Uiso 1 1 d G
H12A H 0.1861 0.4186 0.6657 0.062 Uiso 1 1 calc R
C13 C 0.2101(10) 0.4674(5) 0.4747(11) 0.058(6) Uiso 1 1 d G
C14 C 0.1188(9) 0.4861(6) 0.4618(11) 0.057(6) Uiso 1 1 d G
H14A H 0.0715 0.4640 0.4738 0.068 Uiso 1 1 calc R
C15 C 0.0969(10) 0.5371(6) 0.4313(13) 0.105(10) Uiso 1 1 d G
H15A H 0.0346 0.5498 0.4225 0.125 Uiso 1 1 calc R
C16 C 0.1662(14) 0.5695(5) 0.4138(13) 0.100(9) Uiso 1 1 d G
H16A H 0.1513 0.6043 0.3930 0.120 Uiso 1 1 calc R
C17 C 0.2575(12) 0.5508(6) 0.4267(13) 0.124(12) Uiso 1 1 d G
H17A H 0.3048 0.5730 0.4147 0.148 Uiso 1 1 calc R
C18 C 0.2794(8) 0.4998(7) 0.4572(12) 0.072(7) Uiso 1 1 d G
H18A H 0.3417 0.4871 0.4660 0.087 Uiso 1 1 calc R
C19 C 0.4028(11) 0.3460(6) 0.3609(10) 0.063(7) Uiso 1 1 d G
C20 C 0.4642(12) 0.3887(6) 0.3766(10) 0.083(8) Uiso 1 1 d G
H20A H 0.4726 0.4079 0.4275 0.099 Uiso 1 1 calc R
C21 C 0.5135(12) 0.4032(6) 0.3177(13) 0.108(10) Uiso 1 1 d G
H21A H 0.5555 0.4324 0.3284 0.130 Uiso 1 1 calc R
C22 C 0.5013(13) 0.3750(8) 0.2432(12) 0.102(10) Uiso 1 1 d G
H22A H 0.5349 0.3850 0.2029 0.122 Uiso 1 1 calc R
C23 C 0.4398(13) 0.3323(7) 0.2275(9) 0.095(9) Uiso 1 1 d G
H23A H 0.4315 0.3131 0.1765 0.114 Uiso 1 1 calc R
C24 C 0.3906(11) 0.3178(5) 0.2863(11) 0.066(7) Uiso 1 1 d G
H24A H 0.3486 0.2886 0.2756 0.079 Uiso 1 1 calc R
C25 C 0.3278(11) 0.2632(4) 0.4423(11) 0.059(6) Uiso 1 1 d G
C26 C 0.4029(9) 0.2313(6) 0.4363(12) 0.087(8) Uiso 1 1 d G
H26A H 0.4589 0.2469 0.4286 0.104 Uiso 1 1 calc R
C27 C 0.3960(10) 0.1765(6) 0.4415(12) 0.080(8) Uiso 1 1 d G
H27A H 0.4473 0.1547 0.4373 0.096 Uiso 1 1 calc R
C28 C 0.3140(12) 0.1536(4) 0.4527(12) 0.073(7) Uiso 1 1 d G
H28A H 0.3093 0.1161 0.4563 0.088 Uiso 1 1 calc R
C29 C 0.2389(10) 0.1855(6) 0.4588(12) 0.079(8) Uiso 1 1 d G
H29A H 0.1829 0.1698 0.4664 0.095 Uiso 1 1 calc R
C30 C 0.2458(10) 0.2403(6) 0.4536(12) 0.091(9) Uiso 1 1 d G
H30A H 0.1944 0.2621 0.4577 0.110 Uiso 1 1 calc R
C31 C 0.311(2) 0.3141(12) 0.6433(18) 0.076(8) Uiso 1 1 d .
O31 O 0.2779(12) 0.2821(8) 0.6672(16) 0.105(7) Uani 1 1 d .
C32 C 0.3615(16) 0.4108(9) 0.7120(18) 0.060(6) Uiso 1 1 d .
O32 O 0.3592(13) 0.4361(8) 0.7793(13) 0.092(6) Uani 1 1 d .
C33 C 0.432(2) 0.4341(13) 0.583(2) 0.093(9) Uiso 1 1 d .
O33 O 0.4713(17) 0.4701(10) 0.5767(17) 0.139(10) Uani 1 1 d .
C34 C 0.477(2) 0.3349(10) 0.6616(19) 0.073(8) Uiso 1 1 d .
O34 O 0.5354(15) 0.3165(13) 0.6836(19) 0.177(15) Uani 1 1 d .
Al1 Al 0.7864(4) 0.1237(2) 0.5236(5) 0.051(2) Uani 1 1 d .
O1 O 0.8607(11) 0.1179(7) 0.4596(12) 0.083(5) Uani 1 1 d .
C35 C 0.931(2) 0.1301(10) 0.4414(18) 0.076(8) Uiso 1 1 d .
C36 C 0.9713(13) 0.0825(6) 0.4019(11) 0.150 Uiso 1 1 d G
F1 F 1.0511(14) 0.0945(8) 0.4071(14) 0.180 Uiso 1 1 calc G
F2 F 0.9679(17) 0.0402(9) 0.4552(13) 0.180 Uiso 1 1 calc G
F3 F 0.9334(16) 0.0717(10) 0.3135(11) 0.180 Uiso 1 1 calc G
C37 C 0.9137(14) 0.1760(6) 0.3669(11) 0.150 Uiso 1 1 d G
F4 F 0.8975(17) 0.2224(9) 0.4031(14) 0.180 Uiso 1 1 calc G
F5 F 0.9816(12) 0.1810(10) 0.3331(16) 0.180 Uiso 1 1 calc G
F6 F 0.8486(14) 0.1618(9) 0.2982(15) 0.180 Uiso 1 1 calc G
C38 C 0.9957(12) 0.1559(7) 0.5344(10) 0.150 Uiso 1 1 d G
F7 F 1.0579(16) 0.1841(8) 0.5150(15) 0.180 Uiso 1 1 calc G
F8 F 0.9534(15) 0.1861(8) 0.5815(16) 0.180 Uiso 1 1 calc G
F9 F 1.0271(18) 0.1136(6) 0.5861(16) 0.180 Uiso 1 1 calc G
O2 O 0.7575(10) 0.1873(6) 0.5247(13) 0.080(6) Uani 1 1 d .
C39 C 0.7080(18) 0.2318(11) 0.5210(18) 0.075(8) Uiso 1 1 d .
C40 C 0.6551(13) 0.2374(7) 0.4190(10) 0.150 Uiso 1 1 d G
F10 F 0.7023(15) 0.2251(8) 0.3599(17) 0.180 Uiso 1 1 calc G
F11 F 0.5868(15) 0.2065(7) 0.4013(17) 0.180 Uiso 1 1 calc G
F12 F 0.6327(17) 0.2883(6) 0.4084(17) 0.180 Uiso 1 1 calc G
C41 C 0.6449(11) 0.2186(7) 0.5829(11) 0.150 Uiso 1 1 d G
F13 F 0.5810(17) 0.2521(7) 0.5610(14) 0.180 Uiso 1 1 calc G
F14 F 0.6170(17) 0.1686(7) 0.5731(15) 0.180 Uiso 1 1 calc G
F15 F 0.6821(16) 0.2263(9) 0.6705(13) 0.180 Uiso 1 1 calc G
C42 C 0.7598(12) 0.2786(6) 0.5533(12) 0.150 Uiso 1 1 d G
F16 F 0.7155(15) 0.3187(9) 0.5747(14) 0.180 Uiso 1 1 calc G
F17 F 0.8221(16) 0.2676(9) 0.6269(13) 0.180 Uiso 1 1 calc G
F18 F 0.7915(18) 0.2924(10) 0.4815(12) 0.180 Uiso 1 1 calc G
O3 O 0.8232(14) 0.1047(7) 0.6339(11) 0.095(6) Uani 1 1 d .
C43 C 0.8346(18) 0.0883(10) 0.7183(19) 0.078(8) Uiso 1 1 d .
C44 C 0.7710(12) 0.0518(6) 0.7376(12) 0.150 Uiso 1 1 d G
F19 F 0.6970(17) 0.0690(9) 0.6891(13) 0.180 Uiso 1 1 calc G
F20 F 0.7882(17) 0.0052(8) 0.7032(14) 0.180 Uiso 1 1 calc G
F21 F 0.7687(18) 0.0459(10) 0.8269(11) 0.180 Uiso 1 1 calc G
C45 C 0.9154(11) 0.0527(6) 0.7442(11) 0.150 Uiso 1 1 d G
F22 F 0.9205(18) 0.0258(9) 0.6680(11) 0.180 Uiso 1 1 calc G
F23 F 0.9789(17) 0.0868(7) 0.7670(14) 0.180 Uiso 1 1 calc G
F24 F 0.9191(19) 0.0187(8) 0.8147(13) 0.180 Uiso 1 1 calc G
C46 C 0.8497(14) 0.1242(6) 0.7939(11) 0.150 Uiso 1 1 d G
F25 F 0.8928(16) 0.1142(9) 0.8793(13) 0.180 Uiso 1 1 calc G
F26 F 0.8723(15) 0.1711(9) 0.7668(15) 0.180 Uiso 1 1 calc G
F27 F 0.7683(12) 0.1256(9) 0.7940(15) 0.180 Uiso 1 1 calc G
O4 O 0.7046(10) 0.0861(7) 0.4722(13) 0.090(6) Uani 1 1 d .
C47 C 0.664(2) 0.0469(11) 0.4162(19) 0.085(8) Uiso 1 1 d .
C48 C 0.7034(8) -0.0053(4) 0.4442(7) 0.102 Uiso 1 1 d G
F28 F 0.7820(8) -0.0047(6) 0.4840(9) 0.102 Uiso 1 1 calc G
F29 F 0.6801(10) -0.0436(6) 0.3770(7) 0.102 Uiso 1 1 calc G
F30 F 0.6431(11) -0.0148(8) 0.5198(10) 0.143(7) Uiso 1 1 calc G
C49 C 0.5622(10) 0.0467(6) 0.4158(11) 0.172 Uiso 1 1 d G
F31 F 0.5558(17) 0.0580(8) 0.4821(10) 0.172 Uiso 1 1 calc G
F32 F 0.5273(18) 0.0041(6) 0.3697(14) 0.172 Uiso 1 1 calc G
F33 F 0.5465(18) 0.0990(7) 0.3401(13) 0.172 Uiso 1 1 calc G
C50 C 0.6791(14) 0.0582(8) 0.3289(10) 0.172 Uiso 1 1 d G
F34 F 0.6313(14) 0.0301(7) 0.2415(15) 0.172 Uiso 1 1 calc G
F35 F 0.7630(13) 0.0365(8) 0.3228(15) 0.172 Uiso 1 1 calc G
F36 F 0.6783(16) 0.1070(6) 0.2966(16) 0.172 Uiso 1 1 calc G

loop_
_atom_site_aniso_label
_atom_site_aniso_U_11
_atom_site_aniso_U_22
_atom_site_aniso_U_33
_atom_site_aniso_U_23
_atom_site_aniso_U_13
_atom_site_aniso_U_12
Cr1 0.046(2) 0.070(3) 0.061(3) -0.006(2) 0.015(2) 0.0000(18)
P1 0.053(3) 0.050(4) 0.050(5) 0.001(3) 0.019(3) -0.002(3)
N1 0.036(10) 0.066(12) 0.052(14) -0.015(10) 0.012(9) 0.009(9)
P2 0.045(3) 0.052(4) 0.070(5) -0.004(3) 0.028(3) 0.002(3)
O31 0.059(11) 0.090(13) 0.17(2) 0.035(14) 0.044(13) -0.006(10)
O32 0.089(13) 0.100(14) 0.095(16) -0.013(12) 0.039(11) 0.008(10)
O33 0.121(18) 0.14(2) 0.15(2) -0.025(17) 0.036(16) -0.095(17)
O34 0.067(14) 0.23(3) 0.19(3) -0.14(2) -0.050(16) 0.066(17)
Al1 0.044(4) 0.053(4) 0.064(6) -0.004(4) 0.031(4) 0.003(3)
O1 0.052(11) 0.106(13) 0.094(15) -0.007(11) 0.024(10) -0.018(9)
O2 0.052(9) 0.048(10) 0.143(18) -0.005(10) 0.027(10) 0.013(8)
O3 0.128(16) 0.089(13) 0.050(13) 0.050(11) -0.015(11) 0.000(12)
O4 0.038(9) 0.089(12) 0.147(18) -0.061(12) 0.030(10) -0.015(8)

loop_
_atom_type_symbol
_atom_type_description
_atom_type_scat_dispersion_real
_atom_type_scat_dispersion_imag
_atom_type_scat_source
C C 0.0181 0.0091 'International Tables Vol C Tables 4.2.6.8 and 6.1.1.4'
H H 0.0000 0.0000 'International Tables Vol C Tables 4.2.6.8 and 6.1.1.4'
N N 0.0311 0.0180 'International Tables Vol C Tables 4.2.6.8 and 6.1.1.4'
O O 0.0492 0.0322 'International Tables Vol C Tables 4.2.6.8 and 6.1.1.4'
F F 0.0727 0.0534 'International Tables Vol C Tables 4.2.6.8 and 6.1.1.4'
Al Al 0.2130 0.2455 'International Tables Vol C Tables 4.2.6.8 and 6.1.1.4'
P P 0.2955 0.4335 'International Tables Vol C Tables 4.2.6.8 and 6.1.1.4'
Cr Cr -0.1635 2.4439 'International Tables Vol C Tables 4.2.6.8 and 6.1.1.4'

loop_
_geom_angle_atom_site_label_1
_geom_angle_atom_site_label_2
_geom_angle_atom_site_label_3
_geom_angle
C33 Cr1 C34 97.9(13)
C33 Cr1 C31 173.1(13)
C34 Cr1 C31 80.7(12)
C33 Cr1 C32 85.5(12)
C34 Cr1 C32 92.6(11)
C31 Cr1 C32 87.8(11)
C33 Cr1 P1 88.9(10)
C34 Cr1 P1 163.4(9)
C31 Cr1 P1 94.3(8)
C32 Cr1 P1 103.1(7)
C33 Cr1 P2 93.8(10)
C34 Cr1 P2 102.0(9)
C31 Cr1 P2 93.1(9)
C32 Cr1 P2 165.3(7)
P1 Cr1 P2 62.2(2)
N1 C1 C3 114.8(18)
N1 C1 C2 123.9(19)
C3 C1 C2 104(2)
N1 C1 H1A 104.0
C3 C1 H1A 104.1
C2 C1 H1A 104.1
C1 C2 H2A 109.4
C1 C2 H2B 109.5
H2A C2 H2B 109.5
C1 C2 H2C 109.5
H2A C2 H2C 109.5
H2B C2 H2C 109.5
C1 C3 H3A 109.4
C1 C3 H3B 109.5
H3A C3 H3B 109.5
C1 C3 H3C 109.5
H3A C3 H3C 109.5
H3B C3 H3C 109.5
C7 P1 C13 107.9(8)
C7 P1 N1 112.9(8)
C13 P1 N1 102.7(8)
C7 P1 Cr1 101.9(6)
C13 P1 Cr1 127.6(6)
N1 P1 Cr1 104.0(6)
C7 P1 P2 121.3(6)
C13 P1 P2 124.9(6)
N1 P1 P2 37.5(5)
Cr1 P1 P2 66.5(2)
C1 N1 P2 132.0(15)
C1 N1 P1 130.7(13)
P2 N1 P1 95.8(9)
N1 P2 C25 110.1(9)
N1 P2 C19 101.0(9)
C25 P2 C19 97.8(8)
N1 P2 P1 46.6(7)
C25 P2 P1 126.2(6)
C19 P2 P1 130.2(6)
N1 P2 Cr1 97.9(7)
C25 P2 Cr1 114.1(6)
C19 P2 Cr1 134.2(6)
P1 P2 Cr1 51.29(19)
C8 C7 C12 120.0
C8 C7 P1 116.4(10)
C12 C7 P1 123.5(10)
C7 C8 C9 120.0
C7 C8 H8A 120.0
C9 C8 H8A 120.0
C8 C9 C10 120.0
C8 C9 H9A 120.0
C10 C9 H9A 120.0
C11 C10 C9 120.0
C11 C10 H10A 120.0
C9 C10 H10A 120.0
C12 C11 C10 120.0
C12 C11 H11A 120.0
C10 C11 H11A 120.0
C11 C12 C7 120.0
C11 C12 H12A 120.0
C7 C12 H12A 120.0
C14 C13 C18 120.0
C14 C13 P1 121.0(9)
C18 C13 P1 119.0(9)
C15 C14 C13 120.0
C15 C14 H14A 120.0
C13 C14 H14A 120.0
C16 C15 C14 120.0
C16 C15 H15A 120.0
C14 C15 H15A 120.0
C17 C16 C15 120.0
C17 C16 H16A 120.0
C15 C16 H16A 120.0
C16 C17 C18 120.0
C16 C17 H17A 120.0
C18 C17 H17A 120.0
C17 C18 C13 120.0
C17 C18 H18A 120.0
C13 C18 H18A 120.0
C20 C19 C24 120.0
C20 C19 P2 111.2(10)
C24 C19 P2 128.7(10)
C21 C20 C19 120.0
C21 C20 H20A 120.0
C19 C20 H20A 120.0
C20 C21 C22 120.0
C20 C21 H21A 120.0
C22 C21 H21A 120.0
C23 C22 C21 120.0
C23 C22 H22A 120.0
C21 C22 H22A 120.0
C22 C23 C24 120.0
C22 C23 H23A 120.0
C24 C23 H23A 120.0
C23 C24 C19 120.0
C23 C24 H24A 120.0
C19 C24 H24A 120.0
C26 C25 C30 120.0
C26 C25 P2 120.3(9)
C30 C25 P2 119.2(9)
C27 C26 C25 120.0
C27 C26 H26A 120.0
C25 C26 H26A 120.0
C26 C27 C28 120.0
C26 C27 H27A 120.0
C28 C27 H27A 120.0
C27 C28 C29 120.0
C27 C28 H28A 120.0
C29 C28 H28A 120.0
C30 C29 C28 120.0
C30 C29 H29A 120.0
C28 C29 H29A 120.0
C29 C30 C25 120.0
C29 C30 H30A 120.0
C25 C30 H30A 120.0
O31 C31 Cr1 177(3)
O32 C32 Cr1 177.3(19)
O33 C33 Cr1 174(3)
O34 C34 Cr1 172(3)
O4 Al1 O2 114.5(10)
O4 Al1 O1 97.8(9)
O2 Al1 O1 107.2(9)
O4 Al1 O3 111.9(10)
O2 Al1 O3 105.0(10)
O1 Al1 O3 120.7(10)
C35 O1 Al1 150(2)
O1 C35 C36 111(2)
O1 C35 C37 113(2)
C36 C35 C37 104(2)
O1 C35 C38 102(2)
C36 C35 C38 118.3(19)
C37 C35 C38 110.1(17)
F1 C36 F2 109.4
F1 C36 F3 104.8
F2 C36 F3 115.0
F1 C36 C35 104.3(19)
F2 C36 C35 104.7(18)
F3 C36 C35 118.0(17)
F5 C37 F6 97.9
F5 C37 F4 110.4
F6 C37 F4 115.7
F5 C37 C35 114(2)
F6 C37 C35 112.6(18)
F4 C37 C35 106.7(17)
F7 C38 F8 107.0
F7 C38 F9 116.0
F8 C38 F9 102.5
F7 C38 C35 105.8(18)
F8 C38 C35 119.3(18)
F9 C38 C35 106.8(17)
C39 O2 Al1 162.3(16)
O2 C39 C42 116(2)
O2 C39 C41 101(2)
C42 C39 C41 106(2)
O2 C39 C40 103.6(19)
C42 C39 C40 112.2(19)
C41 C39 C40 117.4(19)
F11 C40 F12 114.3
F11 C40 F10 102.2
F12 C40 F10 106.3
F11 C40 C39 109.6(18)
F12 C40 C39 104.8(17)
F10 C40 C39 120.1(18)
F13 C41 F14 114.7
F13 C41 F15 106.1
F14 C41 F15 106.6
F13 C41 C39 101.0(19)
F14 C41 C39 109.8(19)
F15 C41 C39 118.8(18)
F16 C42 F17 101.2
F16 C42 F18 108.9
F17 C42 F18 120.4
F16 C42 C39 118.9(19)
F17 C42 C39 110.2(18)
F18 C42 C39 98.4(18)
C43 O3 Al1 169.8(18)
C44 C43 O3 119(2)
C44 C43 C45 94.0(19)
O3 C43 C45 111(2)
C44 C43 C46 101(2)
O3 C43 C46 126(2)
C45 C43 C46 100(2)
F19 C44 F20 104.7
F19 C44 C43 98.8(19)
F20 C44 C43 106.0(19)
F19 C44 F21 115.9
F20 C44 F21 112.1
C43 C44 F21 117.6(19)
F23 C45 F24 106.6
F23 C45 F22 113.0
F24 C45 F22 114.9
F23 C45 C43 99.2(17)
F24 C45 C43 118.1(18)
F22 C45 C43 104.2(18)
F27 C46 F26 107.7
F27 C46 F25 102.2
F26 C46 F25 113.7
F27 C46 C43 94(2)
F26 C46 C43 104.9(18)
F25 C46 C43 130.5(18)
C47 O4 Al1 156.9(17)
O4 C47 C48 111(2)
O4 C47 C49 106(2)
C48 C47 C49 108.4(19)
O4 C47 C50 111(2)
C48 C47 C50 109(2)
C49 C47 C50 111(2)
F28 C48 F29 116.9
F28 C48 C47 114.8(15)
F29 C48 C47 110.9(15)
F28 C48 F30 102.0
F29 C48 F30 113.2
C47 C48 F30 97.0(15)
F31 C49 F32 128.6
F31 C49 C47 107.7(17)
F32 C49 C47 104.5(17)
F31 C49 F33 116.7
F32 C49 F33 103.3
C47 C49 F33 87.9(16)
F36 C50 F35 105.0
F36 C50 C47 124(2)
F35 C50 C47 109(2)
F36 C50 F34 95.3
F35 C50 F34 88.1
C47 C50 F34 128.8(19)

loop_
_geom_bond_atom_site_label_1
_geom_bond_atom_site_label_2
_geom_bond_distance
Cr1 C33 1.87(4)
Cr1 C34 1.87(3)
Cr1 C31 1.90(3)
Cr1 C32 2.01(3)
Cr1 P1 2.263(7)
Cr1 P2 2.660(8)
C1 N1 1.53(3)
C1 C3 1.54(3)
C1 C2 1.59(3)
C1 H1A 1.0000
C2 H2A 0.9800
C2 H2B 0.9800
C2 H2C 0.9800
C3 H3A 0.9800
C3 H3B 0.9800
C3 H3C 0.9800
P1 C7 1.695(13)
P1 C13 1.820(13)
P1 N1 1.876(19)
P1 P2 2.567(8)
N1 P2 1.571(17)
P2 C25 1.852(13)
P2 C19 1.919(15)
C7 C8 1.3900
C7 C12 1.3900
C8 C9 1.3900
C8 H8A 0.9500
C9 C10 1.3900
C9 H9A 0.9500
C10 C11 1.3900
C10 H10A 0.9500
C11 C12 1.3900
C11 H11A 0.9500
C12 H12A 0.9500
C13 C14 1.3900
C13 C18 1.3900
C14 C15 1.3900
C14 H14A 0.9500
C15 C16 1.3900
C15 H15A 0.9500
C16 C17 1.3900
C16 H16A 0.9500
C17 C18 1.3900
C17 H17A 0.9500
C18 H18A 0.9500
C19 C20 1.3900
C19 C24 1.3900
C20 C21 1.3900
C20 H20A 0.9500
C21 C22 1.3900
C21 H21A 0.9500
C22 C23 1.3900
C22 H22A 0.9500
C23 C24 1.3900
C23 H23A 0.9500
C24 H24A 0.9500
C25 C26 1.3900
C25 C30 1.3900
C26 C27 1.3900
C26 H26A 0.9500
C27 C28 1.3900
C27 H27A 0.9500
C28 C29 1.3900
C28 H28A 0.9500
C29 C30 1.3900
C29 H29A 0.9500
C30 H30A 0.9500
C31 O31 1.06(3)
C32 O32 1.28(3)
C33 O33 1.10(3)
C34 O34 0.97(3)
Al1 O4 1.605(17)
Al1 O2 1.660(16)
Al1 O1 1.695(19)
Al1 O3 1.826(19)
O1 C35 1.18(3)
C35 C36 1.55(3)
C35 C37 1.66(3)
C35 C38 1.72(3)
C36 F1 1.1948
C36 F2 1.3901
C36 F3 1.4502
C37 F5 1.2598
C37 F6 1.3423
C37 F4 1.3596
C38 F7 1.2610
C38 F8 1.3411
C38 F9 1.3718
O2 C39 1.33(3)
C39 C42 1.44(3)
C39 C41 1.57(3)
C39 C40 1.68(3)
C40 F11 1.2500
C40 F12 1.3259
C40 F10 1.3592
C41 F13 1.2513
C41 F14 1.3229
C41 F15 1.4242
C42 F16 1.2969
C42 F17 1.3592
C42 F18 1.4127
O3 C43 1.42(3)
C43 C44 1.40(3)
C43 C45 1.47(3)
C43 C46 1.51(3)
C44 F19 1.2616
C44 F20 1.3538
C44 F21 1.4844
C45 F23 1.2599
C45 F24 1.4314
C45 F22 1.4406
C46 F27 1.2007
C46 F26 1.3320
C46 F25 1.4174
O4 C47 1.38(3)
C47 C48 1.47(3)
C47 C49 1.50(3)
C47 C50 1.53(3)
C48 F28 1.1851
C48 F29 1.4433
C48 F30 1.7091
C49 F31 1.1517
C49 F32 1.3442
C49 F33 1.7895
C50 F36 1.3403
C50 F35 1.3764
C50 F34 1.6041

loop_
_geom_torsion_atom_site_label_1
_geom_torsion_atom_site_label_2
_geom_torsion_atom_site_label_3
_geom_torsion_atom_site_label_4
_geom_torsion
C33 Cr1 P1 C7 -146.0(12)
C34 Cr1 P1 C7 99(3)
C31 Cr1 P1 C7 27.9(11)
C32 Cr1 P1 C7 -60.9(9)
P2 Cr1 P1 C7 119.1(6)
C33 Cr1 P1 C13 -22.0(13)
C34 Cr1 P1 C13 -137(3)
C31 Cr1 P1 C13 151.8(11)
C32 Cr1 P1 C13 63.1(10)
P2 Cr1 P1 C13 -116.9(8)
C33 Cr1 P1 N1 96.4(11)
C34 Cr1 P1 N1 -18(3)
C31 Cr1 P1 N1 -89.7(10)
C32 Cr1 P1 N1 -178.4(9)
P2 Cr1 P1 N1 1.6(6)
C33 Cr1 P1 P2 94.9(10)
C34 Cr1 P1 P2 -20(3)
C31 Cr1 P1 P2 -91.3(9)
C32 Cr1 P1 P2 -180.0(7)
C3 C1 N1 P2 55(3)
C2 C1 N1 P2 -74(3)
C3 C1 N1 P1 -142.4(18)
C2 C1 N1 P1 89(3)
C7 P1 N1 C1 80.9(19)
C13 P1 N1 C1 -35.0(19)
Cr1 P1 N1 C1 -169.5(17)
P2 P1 N1 C1 -167(2)
C7 P1 N1 P2 -112.0(9)
C13 P1 N1 P2 132.1(9)
Cr1 P1 N1 P2 -2.4(9)
C1 N1 P2 C25 -72(2)
P1 N1 P2 C25 121.3(8)
C1 N1 P2 C19 31(2)
P1 N1 P2 C19 -136.1(8)
C1 N1 P2 P1 167(2)
C1 N1 P2 Cr1 168.8(18)
P1 N1 P2 Cr1 2.0(7)
C7 P1 P2 N1 87.5(11)
C13 P1 P2 N1 -62.0(12)
Cr1 P1 P2 N1 177.5(9)
C7 P1 P2 C25 3.6(11)
C13 P1 P2 C25 -145.9(10)
N1 P1 P2 C25 -83.9(12)
Cr1 P1 P2 C25 93.6(8)
C7 P1 P2 C19 150.5(10)
C13 P1 P2 C19 1.0(11)
N1 P1 P2 C19 62.9(11)
Cr1 P1 P2 C19 -119.6(8)
C7 P1 P2 Cr1 -90.0(7)
C13 P1 P2 Cr1 120.5(7)
N1 P1 P2 Cr1 -177.5(9)
C33 Cr1 P2 N1 -88.6(12)
C34 Cr1 P2 N1 172.5(11)
C31 Cr1 P2 N1 91.4(10)
C32 Cr1 P2 N1 -2(3)
P1 Cr1 P2 N1 -1.8(7)
C33 Cr1 P2 C25 155.2(11)
C34 Cr1 P2 C25 56.3(10)
C31 Cr1 P2 C25 -24.9(10)
C32 Cr1 P2 C25 -118(3)
P1 Cr1 P2 C25 -118.0(6)
C33 Cr1 P2 C19 25.2(12)
C34 Cr1 P2 C19 -73.8(12)
C31 Cr1 P2 C19 -154.9(11)
C32 Cr1 P2 C19 112(3)
P1 Cr1 P2 C19 111.9(8)
C33 Cr1 P2 P1 -86.8(10)
C34 Cr1 P2 P1 174.3(9)
C31 Cr1 P2 P1 93.2(8)
C32 Cr1 P2 P1 0(3)
C13 P1 C7 C8 107.1(10)
N1 P1 C7 C8 -5.7(11)
Cr1 P1 C7 C8 -116.6(8)
P2 P1 C7 C8 -47.0(10)
C13 P1 C7 C12 -77.0(12)
N1 P1 C7 C12 170.2(10)
Cr1 P1 C7 C12 59.3(10)
P2 P1 C7 C12 128.9(9)
C12 C7 C8 C9 0.0
P1 C7 C8 C9 176.0(12)
C7 C8 C9 C10 0.0
C8 C9 C10 C11 0.0
C9 C10 C11 C12 0.0
C10 C11 C12 C7 0.0
C8 C7 C12 C11 0.0
P1 C7 C12 C11 -175.8(13)
C7 P1 C13 C14 -18.7(13)
N1 P1 C13 C14 100.8(11)
Cr1 P1 C13 C14 -140.2(9)
P2 P1 C13 C14 134.2(9)
C7 P1 C13 C18 162.9(10)
N1 P1 C13 C18 -77.7(11)
Cr1 P1 C13 C18 41.4(12)
P2 P1 C13 C18 -44.2(12)
C18 C13 C14 C15 0.0
P1 C13 C14 C15 -178.4(13)
C13 C14 C15 C16 0.0
C14 C15 C16 C17 0.0
C15 C16 C17 C18 0.0
C16 C17 C18 C13 0.0
C14 C13 C18 C17 0.0
P1 C13 C18 C17 178.5(13)
N1 P2 C19 C20 99.0(10)
C25 P2 C19 C20 -148.7(9)
P1 P2 C19 C20 57.7(11)
Cr1 P2 C19 C20 -13.6(12)
N1 P2 C19 C24 -79.0(13)
C25 P2 C19 C24 33.2(13)
P1 P2 C19 C24 -120.3(10)
Cr1 P2 C19 C24 168.4(8)
C24 C19 C20 C21 0.0
P2 C19 C20 C21 -178.2(12)
C19 C20 C21 C22 0.0
C20 C21 C22 C23 0.0
C21 C22 C23 C24 0.0
C22 C23 C24 C19 0.0
C20 C19 C24 C23 0.0
P2 C19 C24 C23 177.8(14)
N1 P2 C25 C26 152.4(11)
C19 P2 C25 C26 47.6(11)
P1 P2 C25 C26 -157.3(8)
Cr1 P2 C25 C26 -98.7(10)
N1 P2 C25 C30 -36.2(13)
C19 P2 C25 C30 -141.0(10)
P1 P2 C25 C30 14.1(13)
Cr1 P2 C25 C30 72.6(10)
C30 C25 C26 C27 0.0
P2 C25 C26 C27 171.3(13)
C25 C26 C27 C28 0.0
C26 C27 C28 C29 0.0
C27 C28 C29 C30 0.0
C28 C29 C30 C25 0.0
C26 C25 C30 C29 0.0
P2 C25 C30 C29 -171.4(13)
C33 Cr1 C31 O31 5(55)
C34 Cr1 C31 O31 83(48)
C32 Cr1 C31 O31 -10(48)
P1 Cr1 C31 O31 -113(48)
P2 Cr1 C31 O31 -175(48)
C33 Cr1 C32 O32 -27(44)
C34 Cr1 C32 O32 71(44)
C31 Cr1 C32 O32 151(44)
P1 Cr1 C32 O32 -115(43)
P2 Cr1 C32 O32 -115(43)
C34 Cr1 C33 O33 -52(28)
C31 Cr1 C33 O33 26(35)
C32 Cr1 C33 O33 40(27)
P1 Cr1 C33 O33 143(27)
P2 Cr1 C33 O33 -155(27)
C33 Cr1 C34 O34 -48(20)
C31 Cr1 C34 O34 139(20)
C32 Cr1 C34 O34 -134(20)
P1 Cr1 C34 O34 66(21)
P2 Cr1 C34 O34 48(20)
O4 Al1 O1 C35 175(4)
O2 Al1 O1 C35 56(4)
O3 Al1 O1 C35 -63(4)
Al1 O1 C35 C36 147(3)
Al1 O1 C35 C37 -97(4)
Al1 O1 C35 C38 20(5)
O1 C35 C36 F1 -162(2)
C37 C35 C36 F1 77.1(18)
C38 C35 C36 F1 -45(2)
O1 C35 C36 F2 -47(3)
C37 C35 C36 F2 -168.0(15)
C38 C35 C36 F2 70(2)
O1 C35 C36 F3 82(3)
C37 C35 C36 F3 -39(2)
C38 C35 C36 F3 -160.7(16)
O1 C35 C37 F5 -164.8(19)
C36 C35 C37 F5 -45(2)
C38 C35 C37 F5 82(2)
O1 C35 C37 F6 -55(3)
C36 C35 C37 F6 65(2)
C38 C35 C37 F6 -167.5(15)
O1 C35 C37 F4 73(2)
C36 C35 C37 F4 -167.0(15)
C38 C35 C37 F4 -40(2)
O1 C35 C38 F7 -160.4(18)
C36 C35 C38 F7 78(2)
C37 C35 C38 F7 -41(2)
O1 C35 C38 F8 -40(2)
C36 C35 C38 F8 -161.6(18)
C37 C35 C38 F8 80(2)
O1 C35 C38 F9 76(2)
C36 C35 C38 F9 -46(2)
C37 C35 C38 F9 -164.8(17)
O4 Al1 O2 C39 24(7)
O1 Al1 O2 C39 131(6)
O3 Al1 O2 C39 -99(6)
Al1 O2 C39 C42 165(5)
Al1 O2 C39 C41 50(7)
Al1 O2 C39 C40 -72(7)
O2 C39 C40 F11 77.8(19)
C42 C39 C40 F11 -156.2(17)
C41 C39 C40 F11 -33(2)
O2 C39 C40 F12 -159.1(16)
C42 C39 C40 F12 -33(2)
C41 C39 C40 F12 90(2)
O2 C39 C40 F10 -40(2)
C42 C39 C40 F10 86(2)
C41 C39 C40 F10 -150.4(17)
O2 C39 C41 F13 -161.0(16)
C42 C39 C41 F13 77.3(18)
C40 C39 C41 F13 -49(2)
O2 C39 C41 F14 -40(2)
C42 C39 C41 F14 -161.2(15)
C40 C39 C41 F14 72(2)
O2 C39 C41 F15 83(2)
C42 C39 C41 F15 -38(2)
C40 C39 C41 F15 -164.6(15)
O2 C39 C42 F16 -159.8(18)
C41 C39 C42 F16 -48(2)
C40 C39 C42 F16 81(2)
O2 C39 C42 F17 -44(3)
C41 C39 C42 F17 68(2)
C40 C39 C42 F17 -162.5(15)
O2 C39 C42 F18 83(2)
C41 C39 C42 F18 -165.2(16)
C40 C39 C42 F18 -36(2)
O4 Al1 O3 C43 -40(10)
O2 Al1 O3 C43 85(10)
O1 Al1 O3 C43 -154(10)
Al1 O3 C43 C44 30(11)
Al1 O3 C43 C45 137(9)
Al1 O3 C43 C46 -101(10)
O3 C43 C44 F19 -39(2)
C45 C43 C44 F19 -155.6(15)
C46 C43 C44 F19 103.1(17)
O3 C43 C44 F20 69(2)
C45 C43 C44 F20 -47.4(19)
C46 C43 C44 F20 -148.7(15)
O3 C43 C44 F21 -164.5(18)
C45 C43 C44 F21 79.0(19)
C46 C43 C44 F21 -22(2)
C44 C43 C45 F23 -150.6(15)
O3 C43 C45 F23 86.3(19)
C46 C43 C45 F23 -49.1(18)
C44 C43 C45 F24 -36(2)
O3 C43 C45 F24 -159.2(16)
C46 C43 C45 F24 65(2)
C44 C43 C45 F22 92.7(17)
O3 C43 C45 F22 -30(2)
C46 C43 C45 F22 -165.7(15)
C44 C43 C46 F27 -43.2(18)
O3 C43 C46 F27 95(2)
C45 C43 C46 F27 -139.3(16)
C44 C43 C46 F26 -152.7(16)
O3 C43 C46 F26 -14(3)
C45 C43 C46 F26 111.2(17)
C44 C43 C46 F25 67(2)
O3 C43 C46 F25 -155(2)
C45 C43 C46 F25 -30(3)
O2 Al1 O4 C47 134(5)
O1 Al1 O4 C47 21(5)
O3 Al1 O4 C47 -107(5)
Al1 O4 C47 C48 65(6)
Al1 O4 C47 C49 -177(4)
Al1 O4 C47 C50 -57(6)
O4 C47 C48 F28 -30(2)
C49 C47 C48 F28 -145.9(16)
C50 C47 C48 F28 93(2)
O4 C47 C48 F29 -165.3(16)
C49 C47 C48 F29 79(2)
C50 C47 C48 F29 -43(2)
O4 C47 C48 F30 77(2)
C49 C47 C48 F30 -39(2)
C50 C47 C48 F30 -160.7(17)
O4 C47 C49 F31 -33(2)
C48 C47 C49 F31 86.4(19)
C50 C47 C49 F31 -153.4(16)
O4 C47 C49 F32 -172.2(17)
C48 C47 C49 F32 -53(2)
C50 C47 C49 F32 67(2)
O4 C47 C49 F33 84.6(19)
C48 C47 C49 F33 -156.2(19)
C50 C47 C49 F33 -36.0(19)
O4 C47 C50 F36 -36(3)
C48 C47 C50 F36 -158.8(16)
C49 C47 C50 F36 82(2)
O4 C47 C50 F35 88(2)
C48 C47 C50 F35 -35(2)
C49 C47 C50 F35 -154.5(17)
O4 C47 C50 F34 -168.6(17)
C48 C47 C50 F34 69(3)
C49 C47 C50 F34 -51(3)
